data_1560508
loop_
_publ_author_name
'Konatham, Satish'
'Vidyasagar, Kanamaluru'

_publ_section_title
;
 Syntheses and structural characterization of vanado-tellurites and
 vanadyl-selenites: SrVTeO 5 (OH), Cd 2 V 2 Te 2 O 11 , Ca 3 VSe 4 O 13
 &#x00B7;H 2 O and Ba 2 VSe 3 O 10
;
_journal_name_full 'Journal of Solid State Chemistry'
_journal_page_first 39
_journal_page_last 45
_journal_paper_doi 10.1016/j.jssc.2017.02.017
_journal_volume 249
_journal_year 2017
_chemical_formula_moiety 'H O6 Sr Te V'
_chemical_formula_sum 'H O6 Sr Te V'
_chemical_formula_weight 363.17
_space_group_crystal_system monoclinic
_space_group_IT_number 14
_space_group_name_Hall '-P 2ybc'
_space_group_name_H-M_alt 'P 1 21/c 1'
_atom_sites_solution_hydrogens difmap
_cell_angle_alpha 90
_cell_angle_beta 100.351(2)
_cell_angle_gamma 90
_cell_formula_units_Z 4
_cell_length_a 6.9891(3)
_cell_length_b 6.8356(2)
_cell_length_c 11.9257(5)
_cell_measurement_reflns_used 5351
_cell_measurement_temperature 296(2)
_cell_measurement_theta_max 37.11
_cell_measurement_theta_min 3.15
_cell_volume 560.47(4)
_computing_cell_refinement APEXII,Bruker,2004
_computing_data_collection APEXII,Bruker,2004
_computing_data_reduction SAINT,Bruker,2004
_computing_molecular_graphics 'ORTEP-3 (Farrugia, 1997)'
_computing_publication_material 'SHELXL-97 (Sheldrick, 1997)'
_computing_structure_refinement 'SHELXL-2014/7 (Sheldrick, 2014)'
_computing_structure_solution 'SHELXL-2014/7 (Sheldrick, 2014)'
_diffrn_ambient_temperature 296(2)
_diffrn_measured_fraction_theta_full 1.000
_diffrn_measured_fraction_theta_max 0.812
_diffrn_measurement_device_type 'Bruker ApexII ccd area detector'
_diffrn_measurement_method 'phi and omega scans'
_diffrn_radiation_type MoK\a
_diffrn_radiation_wavelength 0.71073
_diffrn_reflns_av_R_equivalents 0.0311
_diffrn_reflns_av_unetI/netI 0.0364
_diffrn_reflns_Laue_measured_fraction_full 1.000
_diffrn_reflns_Laue_measured_fraction_max 0.812
_diffrn_reflns_limit_h_max 11
_diffrn_reflns_limit_h_min -9
_diffrn_reflns_limit_k_max 11
_diffrn_reflns_limit_k_min -9
_diffrn_reflns_limit_l_max 19
_diffrn_reflns_limit_l_min -16
_diffrn_reflns_number 11018
_diffrn_reflns_point_group_measured_fraction_full 1.000
_diffrn_reflns_point_group_measured_fraction_max 0.812
_diffrn_reflns_theta_full 25.242
_diffrn_reflns_theta_max 37.369
_diffrn_reflns_theta_min 2.963
_diffrn_source 'fine-focus sealed tube'
_exptl_absorpt_coefficient_mu 16.240
_exptl_absorpt_correction_type multi-scan
_exptl_absorpt_process_details SADABS(Bruker,2004)
_exptl_crystal_colour yellow
_exptl_crystal_density_diffrn 4.304
_exptl_crystal_density_method 'not measured'
_exptl_crystal_description block
_exptl_crystal_F_000 648
_exptl_crystal_size_max 0.250
_exptl_crystal_size_mid 0.200
_exptl_crystal_size_min 0.200
_exptl_transmission_factor_max 0.039
_exptl_transmission_factor_min 0.028
_refine_diff_density_max 1.223
_refine_diff_density_min -1.232
_refine_diff_density_rms 0.263
_refine_ls_extinction_coef .
_refine_ls_extinction_method none
_refine_ls_goodness_of_fit_ref 1.067
_refine_ls_hydrogen_treatment refall
_refine_ls_matrix_type full
_refine_ls_number_parameters 86
_refine_ls_number_reflns 2379
_refine_ls_number_restraints 1
_refine_ls_restrained_S_all 1.067
_refine_ls_R_factor_all 0.0388
_refine_ls_R_factor_gt 0.0272
_refine_ls_shift/su_max 0.001
_refine_ls_shift/su_mean 0.000
_refine_ls_structure_factor_coef Fsqd
_refine_ls_weighting_details 'w=1/[\s^2^(Fo^2^)+(0.0220P)^2^+0.6703P] where P=(Fo^2^+2Fc^2^)/3'
_refine_ls_weighting_scheme calc
_refine_ls_wR_factor_gt 0.0519
_refine_ls_wR_factor_ref 0.0544
_reflns_Friedel_coverage 0.000
_reflns_Friedel_fraction_full .
_reflns_Friedel_fraction_max .
_reflns_number_gt 1973
_reflns_number_total 2379
_reflns_threshold_expression 'I > 2\s(I)'
_cod_data_source_file JSSC-2017-249-39.cif
_cod_data_source_block SrVTeO5(OH)
_cod_original_sg_symbol_H-M 'P 21/c'
_cod_database_code 1560508
_shelx_space_group_comment
;
The symmetry employed for this shelxl refinement is uniquely defined
by the following loop, which should always be used as a source of
symmetry information in preference to the above space-group names.
They are only intended as comments.
;
_shelx_estimated_absorpt_t_min 0.106
_shelx_estimated_absorpt_t_max 0.140

loop_
_space_group_symop_operation_xyz
'x, y, z'
'-x, y+1/2, -z+1/2'
'-x, -y, -z'
'x, -y-1/2, z-1/2'

loop_
_atom_site_label
_atom_site_type_symbol
_atom_site_fract_x
_atom_site_fract_y
_atom_site_fract_z
_atom_site_U_iso_or_equiv
_atom_site_adp_type
_atom_site_occupancy
_atom_site_site_symmetry_order
_atom_site_calc_flag
_atom_site_refinement_flags_posn
_atom_site_refinement_flags_adp
_atom_site_refinement_flags_occupancy
_atom_site_disorder_assembly
_atom_site_disorder_group
Sr1 Sr 0.59381(4) 0.02246(4) 0.33900(2) 0.00953(7) Uani 1 1 d . . . . .
V1 V 0.84414(7) 0.16007(7) 0.63990(4) 0.00724(9) Uani 1 1 d . . . . .
Te1 Te 0.19304(3) 0.15705(3) 0.92409(2) 0.00839(6) Uani 1 1 d . . . . .
O1 O 0.3354(3) 0.1613(3) 0.07876(18) 0.0138(4) Uani 1 1 d . . . . .
O2 O 0.4100(3) 0.1361(3) 0.85745(19) 0.0115(4) Uani 1 1 d D . . . .
O3 O 0.2830(3) 0.0143(3) 0.44906(19) 0.0134(4) Uani 1 1 d . . . . .
O4 O 0.8532(4) 0.1212(3) 0.05745(19) 0.0140(4) Uani 1 1 d . . . . .
O5 O 0.7156(3) 0.1909(3) 0.74237(19) 0.0137(4) Uani 1 1 d . . . . .
O6 O 0.0624(3) 0.0698(4) 0.6938(2) 0.0185(5) Uani 1 1 d . . . . .
H1 H 0.480(14) 0.041(11) 0.881(9) 0.20(5) Uiso 1 1 d D . . . .

loop_
_atom_site_aniso_label
_atom_site_aniso_U_11
_atom_site_aniso_U_22
_atom_site_aniso_U_33
_atom_site_aniso_U_23
_atom_site_aniso_U_13
_atom_site_aniso_U_12
Sr1 0.00880(13) 0.01007(13) 0.01030(13) 0.00085(9) 0.00324(10) -0.00013(10)
V1 0.0061(2) 0.0064(2) 0.0096(2) 0.00005(16) 0.00247(16) 0.00018(16)
Te1 0.00672(9) 0.00758(9) 0.01160(9) -0.00055(6) 0.00358(6) -0.00005(6)
O1 0.0204(12) 0.0101(10) 0.0098(10) -0.0030(7) 0.0000(8) 0.0007(8)
O2 0.0092(10) 0.0130(10) 0.0139(10) -0.0007(8) 0.0065(8) 0.0002(8)
O3 0.0154(12) 0.0115(10) 0.0129(10) -0.0029(8) 0.0014(8) -0.0012(8)
O4 0.0204(12) 0.0067(9) 0.0162(11) -0.0014(8) 0.0071(9) -0.0027(8)
O5 0.0124(11) 0.0145(11) 0.0163(11) -0.0019(8) 0.0085(9) -0.0008(8)
O6 0.0086(11) 0.0199(12) 0.0269(13) 0.0025(10) 0.0029(9) 0.0039(9)

loop_
_atom_type_symbol
_atom_type_description
_atom_type_scat_dispersion_real
_atom_type_scat_dispersion_imag
_atom_type_scat_source
O O 0.0106 0.0060 'International Tables Vol C Tables 4.2.6.8 and 6.1.1.4'
V V 0.3005 0.5294 'International Tables Vol C Tables 4.2.6.8 and 6.1.1.4'
Sr Sr -1.5307 3.2498 'International Tables Vol C Tables 4.2.6.8 and 6.1.1.4'
Te Te -0.5308 1.6751 'International Tables Vol C Tables 4.2.6.8 and 6.1.1.4'
H H 0.0000 0.0000 'International Tables Vol C Tables 4.2.6.8 and 6.1.1.4'

loop_
_geom_angle_atom_site_label_1
_geom_angle_atom_site_label_2
_geom_angle_atom_site_label_3
_geom_angle
_geom_angle_site_symmetry_1
_geom_angle_site_symmetry_3
O5 Sr1 O3 117.08(7) 4_565 3_656
O5 Sr1 O2 81.91(7) 4_565 3_656
O3 Sr1 O2 144.29(7) 3_656 3_656
O5 Sr1 O6 73.63(7) 4_565 3_656
O3 Sr1 O6 88.18(8) 3_656 3_656
O2 Sr1 O6 67.50(8) 3_656 3_656
O5 Sr1 O5 125.96(4) 4_565 3_656
O3 Sr1 O5 114.87(7) 3_656 3_656
O2 Sr1 O5 63.91(7) 3_656 3_656
O6 Sr1 O5 122.13(7) 3_656 3_656
O5 Sr1 O1 146.98(7) 4_565 2_645
O3 Sr1 O1 62.24(7) 3_656 2_645
O2 Sr1 O1 85.18(7) 3_656 2_645
O6 Sr1 O1 73.36(7) 3_656 2_645
O5 Sr1 O1 73.15(7) 3_656 2_645
O5 Sr1 O2 64.22(7) 4_565 4_565
O3 Sr1 O2 94.93(7) 3_656 4_565
O2 Sr1 O2 120.78(5) 3_656 4_565
O6 Sr1 O2 134.04(7) 3_656 4_565
O5 Sr1 O2 97.89(7) 3_656 4_565
O1 Sr1 O2 146.24(7) 2_645 4_565
O5 Sr1 O3 127.13(7) 4_565 .
O3 Sr1 O3 71.07(8) 3_656 .
O2 Sr1 O3 123.28(7) 3_656 .
O6 Sr1 O3 155.46(7) 3_656 .
O5 Sr1 O3 59.78(6) 3_656 .
O1 Sr1 O3 85.15(7) 2_645 .
O2 Sr1 O3 63.03(6) 4_565 .
O5 Sr1 V1 135.80(5) 4_565 3_656
O3 Sr1 V1 92.26(5) 3_656 3_656
O2 Sr1 V1 92.94(5) 3_656 3_656
O6 Sr1 V1 143.79(6) 3_656 3_656
O5 Sr1 V1 29.04(5) 3_656 3_656
O1 Sr1 V1 74.93(5) 2_645 3_656
O2 Sr1 V1 82.02(5) 4_565 3_656
O3 Sr1 V1 30.92(5) . 3_656
O5 Sr1 V1 95.95(5) 4_565 .
O3 Sr1 V1 21.51(5) 3_656 .
O2 Sr1 V1 152.44(5) 3_656 .
O6 Sr1 V1 85.45(6) 3_656 .
O5 Sr1 V1 133.43(5) 3_656 .
O1 Sr1 V1 81.90(5) 2_645 .
O2 Sr1 V1 81.63(5) 4_565 .
O3 Sr1 V1 79.81(5) . .
V1 Sr1 V1 106.935(12) 3_656 .
O5 Sr1 Te1 89.98(5) 4_565 4_565
O3 Sr1 Te1 85.75(5) 3_656 4_565
O2 Sr1 Te1 126.32(5) 3_656 4_565
O6 Sr1 Te1 157.54(6) 3_656 4_565
O5 Sr1 Te1 79.86(5) 3_656 4_565
O1 Sr1 Te1 121.82(5) 2_645 4_565
O2 Sr1 Te1 25.96(5) 4_565 4_565
O3 Sr1 Te1 37.16(4) . 4_565
V1 Sr1 Te1 58.202(10) 3_656 4_565
V1 Sr1 Te1 81.002(9) . 4_565
O5 Sr1 V1 17.43(5) 4_565 4_565
O3 Sr1 V1 124.01(5) 3_656 4_565
O2 Sr1 V1 66.98(5) 3_656 4_565
O6 Sr1 V1 60.46(5) 3_656 4_565
O5 Sr1 V1 121.04(5) 3_656 4_565
O1 Sr1 V1 132.16(5) 2_645 4_565
O2 Sr1 V1 80.71(5) 4_565 4_565
O3 Sr1 V1 142.58(5) . 4_565
V1 Sr1 V1 140.834(11) 3_656 4_565
V1 Sr1 V1 104.946(11) . 4_565
Te1 Sr1 V1 105.965(10) 4_565 4_565
O5 V1 O6 110.08(12) . 1_655
O5 V1 O3 104.67(11) . 3_656
O6 V1 O3 108.40(12) 1_655 3_656
O5 V1 O4 112.04(11) . 4_566
O6 V1 O4 113.59(12) 1_655 4_566
O3 V1 O4 107.58(11) 3_656 4_566
O5 V1 Sr1 50.86(8) . 3_656
O6 V1 Sr1 128.19(9) 1_655 3_656
O3 V1 Sr1 54.22(8) 3_656 3_656
O4 V1 Sr1 118.20(8) 4_566 3_656
O5 V1 Sr1 120.51(8) . .
O6 V1 Sr1 120.36(9) 1_655 .
O3 V1 Sr1 32.43(7) 3_656 .
O4 V1 Sr1 75.27(8) 4_566 .
Sr1 V1 Sr1 73.065(12) 3_656 .
O5 V1 Sr1 26.89(8) . 4_566
O6 V1 Sr1 117.14(9) 1_655 4_566
O3 V1 Sr1 121.63(8) 3_656 4_566
O4 V1 Sr1 86.17(7) 4_566 4_566
Sr1 V1 Sr1 69.062(10) 3_656 4_566
Sr1 V1 Sr1 122.344(15) . 4_566
O2 Te1 O1 95.20(10) . 1_556
O2 Te1 O4 97.99(10) . 3_656
O1 Te1 O4 88.51(9) 1_556 3_656
O2 Te1 O3 84.62(9) . 4_566
O1 Te1 O3 77.50(8) 1_556 4_566
O4 Te1 O3 165.96(9) 3_656 4_566
O2 Te1 Sr1 39.83(7) . 4_566
O1 Te1 Sr1 88.21(7) 1_556 4_566
O4 Te1 Sr1 137.02(7) 3_656 4_566
O3 Te1 Sr1 44.92(6) 4_566 4_566
O2 Te1 Sr1 97.29(7) . 2_656
O1 Te1 Sr1 39.43(6) 1_556 2_656
O4 Te1 Sr1 126.76(7) 3_656 2_656
O3 Te1 Sr1 39.28(5) 4_566 2_656
Sr1 Te1 Sr1 67.671(8) 4_566 2_656
O2 Te1 Sr1 33.42(7) . 3_656
O1 Te1 Sr1 124.50(7) 1_556 3_656
O4 Te1 Sr1 83.04(6) 3_656 3_656
O3 Te1 Sr1 105.76(5) 4_566 3_656
Sr1 Te1 Sr1 64.184(5) 4_566 3_656
Sr1 Te1 Sr1 129.647(9) 2_656 3_656
Te1 O1 Sr1 113.21(9) 1_554 2_655
Te1 O2 Sr1 123.42(11) . 3_656
Te1 O2 Sr1 114.22(9) . 4_566
Sr1 O2 Sr1 102.56(7) 3_656 4_566
V1 O3 Te1 119.13(12) 3_656 4_565
V1 O3 Sr1 126.06(11) 3_656 3_656
Te1 O3 Sr1 104.94(8) 4_565 3_656
V1 O3 Sr1 94.86(9) 3_656 .
Te1 O3 Sr1 97.93(8) 4_565 .
Sr1 O3 Sr1 108.93(8) 3_656 .
V1 O4 Te1 136.69(12) 4_565 3_656
V1 O5 Sr1 135.68(12) . 4_566
V1 O5 Sr1 100.10(10) . 3_656
Sr1 O5 Sr1 106.12(8) 4_566 3_656
V1 O6 Sr1 147.76(13) 1_455 3_656

loop_
_geom_bond_atom_site_label_1
_geom_bond_atom_site_label_2
_geom_bond_distance
_geom_bond_site_symmetry_2
Sr1 O5 2.499(2) 4_565
Sr1 O3 2.532(2) 3_656
Sr1 O2 2.577(2) 3_656
Sr1 O6 2.581(2) 3_656
Sr1 O5 2.644(2) 3_656
Sr1 O1 2.670(2) 2_645
Sr1 O2 2.692(2) 4_565
Sr1 O3 2.733(2) .
Sr1 V1 3.3565(6) 3_656
Sr1 V1 3.8166(6) .
Sr1 Te1 3.8336(3) 4_565
Sr1 V1 3.8602(5) 4_565
V1 O5 1.655(2) .
V1 O6 1.664(2) 1_655
V1 O3 1.731(2) 3_656
V1 O4 1.797(2) 4_566
Te1 O2 1.840(2) .
Te1 O1 1.932(2) 1_556
Te1 O4 1.948(2) 3_656
Te1 O3 2.338(2) 4_566
